data_7005436
loop_
_publ_author_name
'Schmiege, Benjamin M.'
'Carney, Michael J.'
'Small, Brooke L.'
'Gerlach, Deidra L.'
'Halfen, Jason A.'

_publ_section_title
;
 Alternatives to pyridinediimine ligands: syntheses and structures of
 metal complexes supported by donor-modified alpha-diimine ligands.
;
_journal_issue 24
_journal_name_full 'Dalton transactions (Cambridge, England : 2003)'
_journal_page_first 2547
_journal_page_last 2562
_journal_paper_doi 10.1039/b702197f
_journal_year 2007
_chemical_formula_sum 'C42 H43 Cl2 Fe N4 P'
_chemical_formula_weight 761.52
_chemical_name_common 040028
_chemical_name_systematic
;
?
;
_space_group_IT_number 33
_symmetry_cell_setting orthorhombic
_symmetry_space_group_name_Hall 'P 2c -2n'
_symmetry_space_group_name_H-M 'P n a 21'
_atom_sites_solution_hydrogens geom
_atom_sites_solution_primary direct
_atom_sites_solution_secondary difmap
_audit_creation_method SHELXL-97
_cell_angle_alpha 90.00
_cell_angle_beta 90.00
_cell_angle_gamma 90.00
_cell_formula_units_Z 4
_cell_length_a 10.690(2)
_cell_length_b 30.399(6)
_cell_length_c 11.998(2)
_cell_measurement_reflns_used 25
_cell_measurement_temperature 173(2)
_cell_measurement_theta_max 14.50
_cell_measurement_theta_min 10.07
_cell_volume 3898.9(12)
_computing_structure_refinement 'SHELXL-97 (Sheldrick, 1997)'
_computing_structure_solution 'SHELXS-97 (Sheldrick, 1990)'
_diffrn_ambient_temperature 173(2)
_diffrn_measured_fraction_theta_full 0.999
_diffrn_measured_fraction_theta_max 0.999
_diffrn_measurement_device_type 'Bruker-Nonius MACH3S'
_diffrn_measurement_method 'omega 2-theta scans'
_diffrn_radiation_monochromator graphite
_diffrn_radiation_source 'fine-focus sealed tube'
_diffrn_radiation_type MoK\a
_diffrn_radiation_wavelength 0.71073
_diffrn_reflns_av_R_equivalents 0.0719
_diffrn_reflns_av_sigmaI/netI 0.0917
_diffrn_reflns_limit_h_max 12
_diffrn_reflns_limit_h_min 0
_diffrn_reflns_limit_k_max 36
_diffrn_reflns_limit_k_min -36
_diffrn_reflns_limit_l_max 0
_diffrn_reflns_limit_l_min -14
_diffrn_reflns_number 7128
_diffrn_reflns_theta_full 24.99
_diffrn_reflns_theta_max 24.99
_diffrn_reflns_theta_min 2.02
_diffrn_standards_decay_% 0
_diffrn_standards_interval_time 90
_diffrn_standards_number 2
_exptl_absorpt_coefficient_mu 0.600
_exptl_absorpt_correction_T_max 0.995
_exptl_absorpt_correction_T_min 0.839
_exptl_absorpt_correction_type psi-scan
_exptl_absorpt_process_details 'North et al. Acta Cryst. 1968, A24, 351'
_exptl_crystal_colour green
_exptl_crystal_density_diffrn 1.297
_exptl_crystal_density_method 'not measured'
_exptl_crystal_description rod
_exptl_crystal_F_000 1592
_exptl_crystal_size_max 0.48
_exptl_crystal_size_mid 0.16
_exptl_crystal_size_min 0.14
_refine_diff_density_max 0.592
_refine_diff_density_min -0.452
_refine_diff_density_rms 0.074
_refine_ls_abs_structure_details 'Flack H D (1983), Acta Cryst. A39, 876-881'
_refine_ls_abs_structure_Flack -0.04(3)
_refine_ls_extinction_method none
_refine_ls_goodness_of_fit_ref 1.018
_refine_ls_hydrogen_treatment constr
_refine_ls_matrix_type full
_refine_ls_number_parameters 453
_refine_ls_number_reflns 3609
_refine_ls_number_restraints 1
_refine_ls_restrained_S_all 1.018
_refine_ls_R_factor_all 0.0855
_refine_ls_R_factor_gt 0.0503
_refine_ls_shift/su_max 0.001
_refine_ls_shift/su_mean 0.000
_refine_ls_structure_factor_coef Fsqd
_refine_ls_weighting_details 'calc w=1/[\s^2^(Fo^2^)+(0.0387P)^2^+0.0000P] where P=(Fo^2^+2Fc^2^)/3'
_refine_ls_weighting_scheme calc
_refine_ls_wR_factor_gt 0.0930
_refine_ls_wR_factor_ref 0.1044
_reflns_number_gt 2575
_reflns_number_total 3609
_reflns_threshold_expression >2sigma(I)
_cod_data_source_file b702197f.txt
_cod_data_source_block (3g)FeCl2
_cod_depositor_comments
;
The following automatic conversions were performed:
'_symmetry_cell_setting' value 'Orthorhombic' changed to 'orthorhombic'
according to '/home/saulius/struct/CIF-dictionaries/cif_core.dic'
dictionary named 'cif_core.dic' version 2.4.1 from
2010-06-29.

'_exptl_absorpt_correction_type' value 'Psi-scan' changed to
'psi-scan' according to
'/home/saulius/struct/CIF-dictionaries/cif_core.dic' dictionary named
'cif_core.dic' version 2.4.1 from 2010-06-29.

Automatic conversion script
Id: cif_fix_enum 1527 2010-12-29 10:47:43Z saulius 
;
_cod_original_sg_symbol_H-M Pna2(1)
_cod_database_code 7005436

loop_
_symmetry_equiv_pos_as_xyz
'x, y, z'
'-x, -y, z+1/2'
'x+1/2, -y+1/2, z'
'-x+1/2, y+1/2, z+1/2'

loop_
_atom_site_label
_atom_site_type_symbol
_atom_site_fract_x
_atom_site_fract_y
_atom_site_fract_z
_atom_site_U_iso_or_equiv
_atom_site_adp_type
_atom_site_occupancy
_atom_site_symmetry_multiplicity
_atom_site_calc_flag
_atom_site_refinement_flags
_atom_site_disorder_assembly
_atom_site_disorder_group
Fe1 Fe 1.40031(8) -0.05529(3) 1.31086(9) 0.0209(2) Uani 1 1 d . . .
P1 P 1.30197(16) 0.01713(6) 1.26657(16) 0.0239(4) Uani 1 1 d . . .
N1 N 1.3804(5) -0.05344(19) 1.1300(5) 0.0210(14) Uani 1 1 d . . .
N2 N 1.3640(5) -0.12307(18) 1.2654(5) 0.0224(13) Uani 1 1 d . . .
Cl1 Cl 1.33621(18) -0.06480(6) 1.49110(15) 0.0311(5) Uani 1 1 d . . .
Cl2 Cl 1.60851(15) -0.03499(5) 1.30022(18) 0.0315(4) Uani 1 1 d . . .
C1 C 1.3544(6) -0.1078(2) 0.9699(6) 0.0224(16) Uani 1 1 d . . .
C2 C 1.3508(7) -0.0893(2) 0.8672(6) 0.0299(18) Uani 1 1 d . . .
H2A H 1.3555 -0.0589 0.8591 0.036 Uiso 1 1 calc R . .
C3 C 1.3396(7) -0.1167(3) 0.7728(6) 0.0352(19) Uani 1 1 d . . .
H3A H 1.3349 -0.1039 0.7025 0.042 Uiso 1 1 calc R . .
C4 C 1.3356(7) -0.1618(3) 0.7824(6) 0.038(2) Uani 1 1 d . . .
H4A H 1.3308 -0.1791 0.7186 0.046 Uiso 1 1 calc R . .
C5 C 1.3385(7) -0.1818(2) 0.8882(6) 0.0303(19) Uani 1 1 d . . .
C6 C 1.3372(8) -0.2280(3) 0.9096(7) 0.039(2) Uani 1 1 d . . .
H6A H 1.3305 -0.2478 0.8509 0.047 Uiso 1 1 calc R . .
C7 C 1.3459(8) -0.2429(2) 1.0170(7) 0.040(2) Uani 1 1 d . . .
H7A H 1.3467 -0.2731 1.0295 0.048 Uiso 1 1 calc R . .
C8 C 1.3538(7) -0.2144(2) 1.1097(7) 0.031(2) Uani 1 1 d . . .
H8A H 1.3587 -0.2254 1.1819 0.037 Uiso 1 1 calc R . .
C9 C 1.3539(6) -0.1699(2) 1.0895(6) 0.0233(17) Uani 1 1 d . . .
C10 C 1.3482(6) -0.1542(2) 0.9791(6) 0.0204(15) Uani 1 1 d . . .
C11 C 1.3679(6) -0.0917(2) 1.0823(6) 0.0195(16) Uani 1 1 d . . .
C12 C 1.3625(6) -0.1302(2) 1.1604(6) 0.0208(16) Uani 1 1 d . . .
C13 C 1.3781(6) -0.0136(2) 1.0630(6) 0.0247(16) Uani 1 1 d . . .
H13A H 1.3019 -0.0130 1.0192 0.030 Uiso 1 1 calc R . .
H13B H 1.4485 -0.0139 1.0119 0.030 Uiso 1 1 calc R . .
C14 C 1.3847(7) 0.0275(2) 1.1356(6) 0.0284(18) Uani 1 1 d . . .
H14A H 1.3466 0.0521 1.0970 0.034 Uiso 1 1 calc R . .
H14B H 1.4714 0.0348 1.1508 0.034 Uiso 1 1 calc R . .
C15 C 1.3182(6) 0.0671(2) 1.3502(6) 0.0264(17) Uani 1 1 d . . .
C16 C 1.3141(6) 0.0628(2) 1.4648(6) 0.0301(18) Uani 1 1 d . . .
H16A H 1.3064 0.0351 1.4966 0.036 Uiso 1 1 calc R . .
C17 C 1.3212(7) 0.0992(3) 1.5318(7) 0.037(2) Uani 1 1 d . . .
H17A H 1.3193 0.0959 1.6088 0.044 Uiso 1 1 calc R . .
C18 C 1.3310(8) 0.1405(3) 1.4858(8) 0.039(2) Uani 1 1 d . . .
H18A H 1.3348 0.1652 1.5316 0.047 Uiso 1 1 calc R . .
C19 C 1.3353(7) 0.1453(3) 1.3729(8) 0.040(2) Uani 1 1 d . . .
H19A H 1.3430 0.1732 1.3419 0.048 Uiso 1 1 calc R . .
C20 C 1.3282(6) 0.1089(2) 1.3044(8) 0.0384(18) Uani 1 1 d . . .
H20A H 1.3301 0.1124 1.2274 0.046 Uiso 1 1 calc R . .
C21 C 1.1353(5) 0.0162(2) 1.2304(6) 0.0237(16) Uani 1 1 d . . .
C22 C 1.0825(8) 0.0455(3) 1.1588(8) 0.051(2) Uani 1 1 d . . .
H22A H 1.1317 0.0669 1.1249 0.061 Uiso 1 1 calc R . .
C23 C 0.9526(8) 0.0435(3) 1.1357(8) 0.050(3) Uani 1 1 d . . .
H23A H 0.9172 0.0628 1.0844 0.061 Uiso 1 1 calc R . .
C24 C 0.8794(7) 0.0133(3) 1.1888(7) 0.043(2) Uani 1 1 d . . .
H24A H 0.7934 0.0129 1.1771 0.052 Uiso 1 1 calc R . .
C25 C 0.9332(7) -0.0162(3) 1.2589(9) 0.061(3) Uani 1 1 d . . .
H25A H 0.8841 -0.0378 1.2922 0.073 Uiso 1 1 calc R . .
C26 C 1.0619(7) -0.0146(3) 1.2817(8) 0.051(3) Uani 1 1 d . . .
H26A H 1.0972 -0.0345 1.3315 0.062 Uiso 1 1 calc R . .
C27 C 1.3489(7) -0.1588(2) 1.3421(5) 0.0247(17) Uani 1 1 d . . .
C28 C 1.2311(7) -0.1764(2) 1.3629(6) 0.0340(19) Uani 1 1 d . . .
C29 C 1.2225(7) -0.2091(2) 1.4436(7) 0.038(2) Uani 1 1 d . . .
H29A H 1.1445 -0.2212 1.4595 0.046 Uiso 1 1 calc R . .
C30 C 1.3244(9) -0.2240(3) 1.4999(7) 0.042(2) Uani 1 1 d . . .
H30A H 1.3154 -0.2461 1.5527 0.050 Uiso 1 1 calc R . .
C31 C 1.4409(8) -0.2065(2) 1.4794(7) 0.0362(19) Uani 1 1 d . . .
H31A H 1.5098 -0.2171 1.5184 0.043 Uiso 1 1 calc R . .
C32 C 1.4569(7) -0.1733(2) 1.4013(6) 0.0259(17) Uani 1 1 d . . .
C33 C 1.1141(7) -0.1598(2) 1.3046(9) 0.0403(18) Uani 1 1 d . . .
H33A H 1.1399 -0.1391 1.2462 0.048 Uiso 1 1 calc R . .
C34 C 1.0305(9) -0.1345(3) 1.3882(9) 0.067(3) Uani 1 1 d . . .
H34A H 1.0777 -0.1110 1.4214 0.101 Uiso 1 1 calc R . .
H34B H 1.0023 -0.1543 1.4453 0.101 Uiso 1 1 calc R . .
H34C H 0.9595 -0.1225 1.3497 0.101 Uiso 1 1 calc R . .
C35 C 1.0385(8) -0.1963(3) 1.2500(9) 0.062(3) Uani 1 1 d . . .
H35A H 1.0901 -0.2116 1.1972 0.094 Uiso 1 1 calc R . .
H35B H 0.9677 -0.1839 1.2124 0.094 Uiso 1 1 calc R . .
H35C H 1.0103 -0.2166 1.3061 0.094 Uiso 1 1 calc R . .
C36 C 1.5837(7) -0.1528(2) 1.3789(7) 0.0341(19) Uani 1 1 d . . .
H36A H 1.5695 -0.1235 1.3472 0.041 Uiso 1 1 calc R . .
C37 C 1.6606(9) -0.1470(3) 1.4855(9) 0.064(3) Uani 1 1 d . . .
H37A H 1.6137 -0.1300 1.5384 0.096 Uiso 1 1 calc R . .
H37B H 1.7373 -0.1320 1.4683 0.096 Uiso 1 1 calc R . .
H37C H 1.6792 -0.1753 1.5166 0.096 Uiso 1 1 calc R . .
C38 C 1.6551(7) -0.1796(3) 1.2932(7) 0.054(2) Uani 1 1 d . . .
H38A H 1.6059 -0.1823 1.2266 0.080 Uiso 1 1 calc R . .
H38B H 1.6718 -0.2084 1.3227 0.080 Uiso 1 1 calc R . .
H38C H 1.7327 -0.1653 1.2761 0.080 Uiso 1 1 calc R . .
C1S C 1.4908(14) -0.3233(5) 1.7242(16) 0.140(6) Uani 1 1 d . . .
H1SA H 1.5018 -0.3348 1.7981 0.209 Uiso 1 1 calc R . .
H1SB H 1.5240 -0.3437 1.6709 0.209 Uiso 1 1 calc R . .
H1SC H 1.4033 -0.3189 1.7101 0.209 Uiso 1 1 calc R . .
C2S C 1.5561(12) -0.2816(5) 1.7144(11) 0.075(4) Uani 1 1 d . . .
N1S N 1.6039(10) -0.2487(4) 1.7104(9) 0.084(3) Uani 1 1 d . . .
C3S C 1.5290(11) -0.4358(4) 1.9869(14) 0.105(5) Uani 1 1 d . . .
H3SA H 1.5529 -0.4470 2.0586 0.157 Uiso 1 1 calc R . .
H3SB H 1.5895 -0.4446 1.9322 0.157 Uiso 1 1 calc R . .
H3SC H 1.4483 -0.4472 1.9670 0.157 Uiso 1 1 calc R . .
C4S C 1.5232(11) -0.3877(5) 1.9915(12) 0.088(4) Uani 1 1 d . . .
N2S N 1.5180(12) -0.3502(4) 1.9923(14) 0.133(5) Uani 1 1 d . . .

loop_
_atom_site_aniso_label
_atom_site_aniso_U_11
_atom_site_aniso_U_22
_atom_site_aniso_U_33
_atom_site_aniso_U_23
_atom_site_aniso_U_13
_atom_site_aniso_U_12
Fe1 0.0171(4) 0.0230(4) 0.0227(5) 0.0004(6) 0.0002(5) -0.0019(4)
P1 0.0193(9) 0.0266(10) 0.0259(10) 0.0021(8) 0.0005(8) 0.0002(8)
N1 0.012(3) 0.025(3) 0.026(3) 0.006(3) 0.003(2) 0.002(3)
N2 0.013(3) 0.030(3) 0.024(3) 0.006(3) -0.001(2) -0.009(2)
Cl1 0.0323(10) 0.0390(11) 0.0220(10) -0.0004(9) 0.0032(9) -0.0009(10)
Cl2 0.0197(8) 0.0373(9) 0.0374(11) -0.0053(11) 0.0025(10) -0.0063(8)
C1 0.014(3) 0.038(4) 0.016(4) -0.001(3) -0.003(3) -0.001(3)
C2 0.026(4) 0.031(4) 0.033(5) -0.001(4) 0.003(4) -0.001(4)
C3 0.032(4) 0.050(5) 0.024(4) 0.006(4) 0.003(4) -0.003(4)
C4 0.035(4) 0.060(5) 0.020(5) -0.013(4) 0.001(4) -0.008(4)
C5 0.031(5) 0.036(5) 0.024(4) -0.008(4) 0.005(4) -0.005(4)
C6 0.037(5) 0.041(5) 0.039(5) -0.018(4) 0.000(4) -0.009(4)
C7 0.047(5) 0.032(5) 0.040(5) -0.008(4) -0.005(4) -0.003(4)
C8 0.031(5) 0.031(5) 0.031(4) 0.004(4) -0.006(4) 0.007(4)
C9 0.017(4) 0.020(4) 0.033(4) 0.000(3) 0.007(3) 0.001(3)
C10 0.013(3) 0.023(4) 0.026(4) -0.002(3) 0.002(3) -0.003(3)
C11 0.004(3) 0.028(4) 0.027(4) 0.001(3) 0.000(3) 0.003(3)
C12 0.007(3) 0.027(4) 0.028(4) 0.000(3) -0.001(3) -0.003(3)
C13 0.021(4) 0.027(4) 0.026(4) 0.003(3) -0.003(3) -0.006(3)
C14 0.028(4) 0.031(4) 0.026(4) 0.003(3) -0.003(4) -0.002(3)
C15 0.019(4) 0.027(4) 0.034(5) 0.001(3) 0.000(3) 0.003(3)
C16 0.029(4) 0.033(4) 0.029(5) 0.004(4) -0.004(4) 0.004(3)
C17 0.027(5) 0.055(6) 0.028(4) -0.012(4) 0.000(4) 0.002(4)
C18 0.035(5) 0.036(5) 0.047(5) -0.014(4) -0.007(4) 0.013(4)
C19 0.032(5) 0.028(4) 0.059(6) -0.002(4) -0.009(5) 0.005(4)
C20 0.038(4) 0.039(4) 0.038(5) 0.000(5) -0.008(5) 0.001(3)
C21 0.014(3) 0.031(4) 0.026(4) 0.006(3) -0.004(3) -0.003(3)
C22 0.031(5) 0.059(6) 0.062(6) 0.030(5) -0.013(4) -0.015(4)
C23 0.026(4) 0.073(7) 0.052(6) 0.020(5) -0.004(4) 0.003(5)
C24 0.023(4) 0.054(5) 0.052(6) 0.008(4) -0.003(4) 0.000(4)
C25 0.023(4) 0.063(6) 0.097(8) 0.033(6) 0.001(5) -0.016(4)
C26 0.029(4) 0.053(5) 0.072(7) 0.032(5) -0.002(5) -0.001(4)
C27 0.033(4) 0.023(4) 0.019(4) 0.001(3) -0.001(3) 0.002(3)
C28 0.035(5) 0.036(4) 0.031(4) 0.010(4) 0.002(4) -0.006(4)
C29 0.034(5) 0.044(5) 0.037(5) 0.009(4) 0.012(4) -0.010(4)
C30 0.065(7) 0.030(5) 0.031(5) 0.014(4) 0.004(5) -0.004(5)
C31 0.041(5) 0.030(4) 0.038(5) 0.004(4) -0.001(4) 0.005(4)
C32 0.032(4) 0.020(4) 0.026(4) -0.002(3) -0.005(3) -0.001(3)
C33 0.028(4) 0.043(4) 0.050(5) 0.011(5) -0.003(5) -0.013(4)
C34 0.042(6) 0.063(7) 0.097(9) -0.017(6) 0.005(6) -0.004(5)
C35 0.037(5) 0.074(7) 0.075(7) -0.010(6) -0.013(5) -0.009(5)
C36 0.030(5) 0.027(4) 0.045(5) 0.002(4) -0.007(4) 0.003(4)
C37 0.046(6) 0.077(7) 0.068(7) -0.018(6) -0.018(6) -0.011(6)
C38 0.042(5) 0.081(6) 0.038(6) -0.001(5) 0.011(5) -0.015(4)
C1S 0.111(13) 0.119(13) 0.19(2) -0.002(14) -0.002(13) -0.006(10)
C2S 0.074(9) 0.095(10) 0.056(7) 0.011(8) 0.012(7) 0.036(8)
N1S 0.098(8) 0.100(7) 0.054(6) -0.001(7) -0.004(6) 0.036(7)
C3S 0.048(7) 0.106(11) 0.161(15) 0.030(11) -0.028(9) 0.000(8)
C4S 0.061(8) 0.105(11) 0.096(10) -0.028(11) 0.002(7) 0.002(8)
N2S 0.103(10) 0.121(11) 0.176(14) -0.044(12) 0.000(10) 0.011(9)

loop_
_atom_type_symbol
_atom_type_description
_atom_type_scat_dispersion_real
_atom_type_scat_dispersion_imag
_atom_type_scat_source
C C 0.0033 0.0016 'International Tables Vol C Tables 4.2.6.8 and 6.1.1.4'
H H 0.0000 0.0000 'International Tables Vol C Tables 4.2.6.8 and 6.1.1.4'
N N 0.0061 0.0033 'International Tables Vol C Tables 4.2.6.8 and 6.1.1.4'
P P 0.1023 0.0942 'International Tables Vol C Tables 4.2.6.8 and 6.1.1.4'
Cl Cl 0.1484 0.1585 'International Tables Vol C Tables 4.2.6.8 and 6.1.1.4'
Fe Fe 0.3463 0.8444 'International Tables Vol C Tables 4.2.6.8 and 6.1.1.4'

loop_
_geom_angle_atom_site_label_1
_geom_angle_atom_site_label_2
_geom_angle_atom_site_label_3
_geom_angle
_geom_angle_site_symmetry_1
_geom_angle_site_symmetry_3
_geom_angle_publ_flag
N2 Fe1 N1 75.9(2) . . ?
N2 Fe1 Cl1 93.68(16) . . ?
N1 Fe1 Cl1 156.17(16) . . ?
N2 Fe1 Cl2 114.34(15) . . ?
N1 Fe1 Cl2 91.85(16) . . ?
Cl1 Fe1 Cl2 111.98(8) . . ?
N2 Fe1 P1 135.20(16) . . ?
N1 Fe1 P1 74.01(16) . . ?
Cl1 Fe1 P1 100.76(7) . . ?
Cl2 Fe1 P1 99.10(7) . . ?
C15 P1 C14 106.4(3) . . ?
C15 P1 C21 103.6(3) . . ?
C14 P1 C21 105.6(3) . . ?
C15 P1 Fe1 125.2(2) . . ?
C14 P1 Fe1 97.5(2) . . ?
C21 P1 Fe1 116.5(2) . . ?
C11 N1 C13 119.9(6) . . ?
C11 N1 Fe1 115.1(5) . . ?
C13 N1 Fe1 125.0(4) . . ?
C12 N2 C27 120.3(6) . . ?
C12 N2 Fe1 114.3(5) . . ?
C27 N2 Fe1 125.4(4) . . ?
C2 C1 C10 118.9(7) . . ?
C2 C1 C11 135.4(7) . . ?
C10 C1 C11 105.7(6) . . ?
C1 C2 C3 119.2(7) . . ?
C4 C3 C2 121.5(7) . . ?
C3 C4 C5 120.4(7) . . ?
C10 C5 C4 116.7(7) . . ?
C10 C5 C6 117.2(7) . . ?
C4 C5 C6 126.0(7) . . ?
C7 C6 C5 119.6(7) . . ?
C6 C7 C8 122.9(7) . . ?
C9 C8 C7 117.7(7) . . ?
C8 C9 C10 119.9(7) . . ?
C8 C9 C12 134.6(7) . . ?
C10 C9 C12 105.5(6) . . ?
C5 C10 C9 122.6(6) . . ?
C5 C10 C1 123.2(7) . . ?
C9 C10 C1 114.1(6) . . ?
N1 C11 C1 136.4(7) . . ?
N1 C11 C12 115.1(6) . . ?
C1 C11 C12 108.5(6) . . ?
N2 C12 C9 134.9(7) . . ?
N2 C12 C11 118.9(6) . . ?
C9 C12 C11 106.2(6) . . ?
N1 C13 C14 111.4(6) . . ?
C13 C14 P1 109.1(5) . . ?
C16 C15 C20 118.9(7) . . ?
C16 C15 P1 117.6(5) . . ?
C20 C15 P1 123.4(6) . . ?
C17 C16 C15 120.4(7) . . ?
C16 C17 C18 120.4(8) . . ?
C19 C18 C17 119.8(8) . . ?
C18 C19 C20 120.4(8) . . ?
C19 C20 C15 120.1(9) . . ?
C22 C21 C26 119.6(6) . . ?
C22 C21 P1 122.9(5) . . ?
C26 C21 P1 117.4(5) . . ?
C21 C22 C23 120.1(7) . . ?
C24 C23 C22 120.0(8) . . ?
C25 C24 C23 119.4(8) . . ?
C24 C25 C26 120.9(8) . . ?
C21 C26 C25 119.9(8) . . ?
C28 C27 C32 121.7(6) . . ?
C28 C27 N2 120.6(6) . . ?
C32 C27 N2 117.6(6) . . ?
C27 C28 C29 117.4(7) . . ?
C27 C28 C33 122.4(6) . . ?
C29 C28 C33 120.2(7) . . ?
C30 C29 C28 122.0(7) . . ?
C29 C30 C31 120.6(7) . . ?
C30 C31 C32 120.9(8) . . ?
C31 C32 C27 117.5(7) . . ?
C31 C32 C36 121.9(7) . . ?
C27 C32 C36 120.6(6) . . ?
C28 C33 C35 113.1(6) . . ?
C28 C33 C34 110.0(8) . . ?
C35 C33 C34 109.6(7) . . ?
C32 C36 C38 110.4(6) . . ?
C32 C36 C37 112.3(7) . . ?
C38 C36 C37 110.9(7) . . ?
N1S C2S C1S 177.1(15) . . ?
N2S C4S C3S 178.3(18) . . ?

loop_
_geom_bond_atom_site_label_1
_geom_bond_atom_site_label_2
_geom_bond_distance
_geom_bond_site_symmetry_2
_geom_bond_publ_flag
Fe1 N2 2.166(6) . ?
Fe1 N1 2.181(6) . ?
Fe1 Cl1 2.287(2) . ?
Fe1 Cl2 2.3131(18) . ?
Fe1 P1 2.497(2) . ?
P1 C15 1.829(7) . ?
P1 C14 1.830(7) . ?
P1 C21 1.834(6) . ?
N1 C11 1.304(9) . ?
N1 C13 1.453(9) . ?
N2 C12 1.278(9) . ?
N2 C27 1.432(8) . ?
C1 C2 1.355(10) . ?
C1 C10 1.414(9) . ?
C1 C11 1.441(9) . ?
C2 C3 1.410(10) . ?
C3 C4 1.377(11) . ?
C4 C5 1.409(11) . ?
C5 C10 1.381(9) . ?
C5 C6 1.426(10) . ?
C6 C7 1.369(11) . ?
C7 C8 1.410(10) . ?
C8 C9 1.376(10) . ?
C9 C10 1.410(10) . ?
C9 C12 1.479(10) . ?
C11 C12 1.499(10) . ?
C13 C14 1.525(9) . ?
C15 C16 1.382(10) . ?
C15 C20 1.388(9) . ?
C16 C17 1.368(10) . ?
C17 C18 1.377(11) . ?
C18 C19 1.363(12) . ?
C19 C20 1.379(11) . ?
C21 C22 1.361(10) . ?
C21 C26 1.369(10) . ?
C22 C23 1.417(12) . ?
C23 C24 1.365(11) . ?
C24 C25 1.357(11) . ?
C25 C26 1.404(10) . ?
C27 C28 1.390(10) . ?
C27 C32 1.425(10) . ?
C28 C29 1.392(10) . ?
C28 C33 1.520(10) . ?
C29 C30 1.360(11) . ?
C30 C31 1.376(12) . ?
C31 C32 1.389(10) . ?
C32 C36 1.516(10) . ?
C33 C35 1.522(11) . ?
C33 C34 1.547(12) . ?
C36 C38 1.519(11) . ?
C36 C37 1.530(12) . ?
C1S C2S 1.451(16) . ?
C2S N1S 1.125(14) . ?
C3S C4S 1.464(16) . ?
C4S N2S 1.140(15) . ?

loop_
_geom_torsion_atom_site_label_1
_geom_torsion_atom_site_label_2
_geom_torsion_atom_site_label_3
_geom_torsion_atom_site_label_4
_geom_torsion
_geom_torsion_site_symmetry_1
_geom_torsion_site_symmetry_2
_geom_torsion_site_symmetry_3
_geom_torsion_site_symmetry_4
_geom_torsion_publ_flag
N2 Fe1 P1 C15 158.7(3) . . . . ?
N1 Fe1 P1 C15 -151.7(3) . . . . ?
Cl1 Fe1 P1 C15 52.2(3) . . . . ?
Cl2 Fe1 P1 C15 -62.4(3) . . . . ?
N2 Fe1 P1 C14 -85.1(3) . . . . ?
N1 Fe1 P1 C14 -35.6(3) . . . . ?
Cl1 Fe1 P1 C14 168.4(2) . . . . ?
Cl2 Fe1 P1 C14 53.8(2) . . . . ?
N2 Fe1 P1 C21 26.5(4) . . . . ?
N1 Fe1 P1 C21 76.1(3) . . . . ?
Cl1 Fe1 P1 C21 -80.0(3) . . . . ?
Cl2 Fe1 P1 C21 165.4(3) . . . . ?
N2 Fe1 N1 C11 -5.4(4) . . . . ?
Cl1 Fe1 N1 C11 -71.5(6) . . . . ?
Cl2 Fe1 N1 C11 109.3(4) . . . . ?
P1 Fe1 N1 C11 -151.8(5) . . . . ?
N2 Fe1 N1 C13 173.5(5) . . . . ?
Cl1 Fe1 N1 C13 107.4(6) . . . . ?
Cl2 Fe1 N1 C13 -71.8(5) . . . . ?
P1 Fe1 N1 C13 27.1(5) . . . . ?
N1 Fe1 N2 C12 7.2(5) . . . . ?
Cl1 Fe1 N2 C12 165.4(5) . . . . ?
Cl2 Fe1 N2 C12 -78.4(5) . . . . ?
P1 Fe1 N2 C12 56.2(6) . . . . ?
N1 Fe1 N2 C27 -176.1(6) . . . . ?
Cl1 Fe1 N2 C27 -17.8(5) . . . . ?
Cl2 Fe1 N2 C27 98.3(5) . . . . ?
P1 Fe1 N2 C27 -127.1(5) . . . . ?
C10 C1 C2 C3 0.6(11) . . . . ?
C11 C1 C2 C3 178.1(7) . . . . ?
C1 C2 C3 C4 -1.7(11) . . . . ?
C2 C3 C4 C5 2.0(12) . . . . ?
C3 C4 C5 C10 -1.3(12) . . . . ?
C3 C4 C5 C6 -178.8(7) . . . . ?
C10 C5 C6 C7 -0.2(13) . . . . ?
C4 C5 C6 C7 177.2(8) . . . . ?
C5 C6 C7 C8 1.3(14) . . . . ?
C6 C7 C8 C9 -0.7(13) . . . . ?
C7 C8 C9 C10 -1.0(11) . . . . ?
C7 C8 C9 C12 -178.8(8) . . . . ?
C4 C5 C10 C9 -179.1(7) . . . . ?
C6 C5 C10 C9 -1.4(11) . . . . ?
C4 C5 C10 C1 0.3(11) . . . . ?
C6 C5 C10 C1 178.0(7) . . . . ?
C8 C9 C10 C5 2.1(11) . . . . ?
C12 C9 C10 C5 -179.5(7) . . . . ?
C8 C9 C10 C1 -177.4(7) . . . . ?
C12 C9 C10 C1 1.0(8) . . . . ?
C2 C1 C10 C5 0.0(11) . . . . ?
C11 C1 C10 C5 -178.2(7) . . . . ?
C2 C1 C10 C9 179.5(6) . . . . ?
C11 C1 C10 C9 1.3(8) . . . . ?
C13 N1 C11 C1 2.3(11) . . . . ?
Fe1 N1 C11 C1 -178.7(6) . . . . ?
C13 N1 C11 C12 -175.9(5) . . . . ?
Fe1 N1 C11 C12 3.1(7) . . . . ?
C2 C1 C11 N1 0.9(14) . . . . ?
C10 C1 C11 N1 178.7(7) . . . . ?
C2 C1 C11 C12 179.2(8) . . . . ?
C10 C1 C11 C12 -3.0(7) . . . . ?
C27 N2 C12 C9 -3.6(12) . . . . ?
Fe1 N2 C12 C9 173.3(6) . . . . ?
C27 N2 C12 C11 175.0(6) . . . . ?
Fe1 N2 C12 C11 -8.1(8) . . . . ?
C8 C9 C12 N2 -6.0(15) . . . . ?
C10 C9 C12 N2 175.9(8) . . . . ?
C8 C9 C12 C11 175.3(8) . . . . ?
C10 C9 C12 C11 -2.8(7) . . . . ?
N1 C11 C12 N2 3.4(9) . . . . ?
C1 C11 C12 N2 -175.3(6) . . . . ?
N1 C11 C12 C9 -177.6(5) . . . . ?
C1 C11 C12 C9 3.7(7) . . . . ?
C11 N1 C13 C14 175.9(6) . . . . ?
Fe1 N1 C13 C14 -3.0(7) . . . . ?
N1 C13 C14 P1 -33.9(7) . . . . ?
C15 P1 C14 C13 178.3(5) . . . . ?
C21 P1 C14 C13 -72.1(5) . . . . ?
Fe1 P1 C14 C13 48.2(5) . . . . ?
C14 P1 C15 C16 -152.7(6) . . . . ?
C21 P1 C15 C16 96.3(6) . . . . ?
Fe1 P1 C15 C16 -40.7(6) . . . . ?
C14 P1 C15 C20 30.6(7) . . . . ?
C21 P1 C15 C20 -80.5(6) . . . . ?
Fe1 P1 C15 C20 142.5(5) . . . . ?
C20 C15 C16 C17 -0.7(11) . . . . ?
P1 C15 C16 C17 -177.7(6) . . . . ?
C15 C16 C17 C18 0.8(12) . . . . ?
C16 C17 C18 C19 -0.8(13) . . . . ?
C17 C18 C19 C20 0.8(13) . . . . ?
C18 C19 C20 C15 -0.8(12) . . . . ?
C16 C15 C20 C19 0.8(10) . . . . ?
P1 C15 C20 C19 177.5(6) . . . . ?
C15 P1 C21 C22 69.5(8) . . . . ?
C14 P1 C21 C22 -42.1(8) . . . . ?
Fe1 P1 C21 C22 -149.0(6) . . . . ?
C15 P1 C21 C26 -108.2(7) . . . . ?
C14 P1 C21 C26 140.2(6) . . . . ?
Fe1 P1 C21 C26 33.3(7) . . . . ?
C26 C21 C22 C23 -1.3(14) . . . . ?
P1 C21 C22 C23 -178.9(7) . . . . ?
C21 C22 C23 C24 2.6(15) . . . . ?
C22 C23 C24 C25 -3.6(15) . . . . ?
C23 C24 C25 C26 3.3(15) . . . . ?
C22 C21 C26 C25 0.9(14) . . . . ?
P1 C21 C26 C25 178.7(8) . . . . ?
C24 C25 C26 C21 -1.9(16) . . . . ?
C12 N2 C27 C28 -77.8(9) . . . . ?
Fe1 N2 C27 C28 105.6(7) . . . . ?
C12 N2 C27 C32 106.3(8) . . . . ?
Fe1 N2 C27 C32 -70.2(7) . . . . ?
C32 C27 C28 C29 -0.4(11) . . . . ?
N2 C27 C28 C29 -176.0(6) . . . . ?
C32 C27 C28 C33 177.0(7) . . . . ?
N2 C27 C28 C33 1.3(11) . . . . ?
C27 C28 C29 C30 -0.7(12) . . . . ?
C33 C28 C29 C30 -178.1(8) . . . . ?
C28 C29 C30 C31 0.8(13) . . . . ?
C29 C30 C31 C32 0.2(13) . . . . ?
C30 C31 C32 C27 -1.2(11) . . . . ?
C30 C31 C32 C36 178.7(7) . . . . ?
C28 C27 C32 C31 1.3(11) . . . . ?
N2 C27 C32 C31 177.1(6) . . . . ?
C28 C27 C32 C36 -178.6(7) . . . . ?
N2 C27 C32 C36 -2.8(10) . . . . ?
C27 C28 C33 C35 127.6(8) . . . . ?
C29 C28 C33 C35 -55.1(11) . . . . ?
C27 C28 C33 C34 -109.5(9) . . . . ?
C29 C28 C33 C34 67.8(9) . . . . ?
C31 C32 C36 C38 85.9(9) . . . . ?
C27 C32 C36 C38 -94.2(8) . . . . ?
C31 C32 C36 C37 -38.4(10) . . . . ?
C27 C32 C36 C37 141.5(7) . . . . ?
